data_2201882
loop_
_publ_author_name
'K. Rajagopal'
'R. V. Krishnakumar'
'A. Mostad'
'S. Natarajan'

_publ_section_title
;
 <small>L</small>-Prolinium trichloroacetate at 105K
;
_journal_issue 3
_journal_name_full 'Acta Crystallographica Section E'
_journal_page_first o277
_journal_page_last o279
_journal_paper_doi 10.1107/S1600536803002332
_journal_volume 59
_journal_year 2003
_chemical_formula_iupac 'C5 H10 N O2 1+, C2 Cl3 O2 1-'
_chemical_formula_moiety 'C5 H10 N O2 1+, C2 Cl3 O2 1-'
_chemical_formula_sum 'C7 H10 Cl3 N O4'
_chemical_formula_weight 278.51
_chemical_name_common 'Prolinium trichloroacetate'
_chemical_name_systematic
;
L-prolinium trichloroacetate
;
_space_group_IT_number 144
_symmetry_cell_setting trigonal
_symmetry_space_group_name_Hall 'P 31'
_symmetry_space_group_name_H-M 'P 31'
_atom_sites_solution_hydrogens difmap
_atom_sites_solution_primary direct
_atom_sites_solution_secondary difmap
_audit_creation_method SHELXL-97
_cell_angle_alpha 90.00
_cell_angle_beta 90.00
_cell_angle_gamma 120.00
_cell_formula_units_Z 3
_cell_length_a 9.7541(14)
_cell_length_b 9.7541(14)
_cell_length_c 10.089(2)
_cell_measurement_reflns_used 1024
_cell_measurement_temperature 105(2)
_cell_measurement_theta_max 35
_cell_measurement_theta_min 3
_cell_volume 831.3(2)
_computing_cell_refinement SMART
_computing_data_collection 'SMART (Bruker, 1999)'
_computing_data_reduction 'SAINT (Bruker, 1999)'
_computing_molecular_graphics 'PLATON (Spek, 1999)'
_computing_publication_material SHELXL97
_computing_structure_refinement 'SHELXL97 (Sheldrick, 1997)'
_computing_structure_solution 'SHELXS97 (Sheldrick, 1990)'
_diffrn_ambient_temperature 105(2)
_diffrn_detector_area_resol_mean 8
_diffrn_measured_fraction_theta_full 0.999
_diffrn_measured_fraction_theta_max 0.999
_diffrn_measurement_device_type 'Bruker SMART'
_diffrn_measurement_method \w
_diffrn_radiation_monochromator graphite
_diffrn_radiation_source 'fine-focus sealed tube'
_diffrn_radiation_type MoK\a
_diffrn_radiation_wavelength 0.71073
_diffrn_reflns_av_R_equivalents 0.0210
_diffrn_reflns_av_sigmaI/netI 0.0155
_diffrn_reflns_limit_h_max 15
_diffrn_reflns_limit_h_min -14
_diffrn_reflns_limit_k_max 15
_diffrn_reflns_limit_k_min -15
_diffrn_reflns_limit_l_max 16
_diffrn_reflns_limit_l_min -15
_diffrn_reflns_number 13374
_diffrn_reflns_theta_full 35.03
_diffrn_reflns_theta_max 35.03
_diffrn_reflns_theta_min 2.41
_diffrn_standards_decay_% 0
_diffrn_standards_number 0
_exptl_absorpt_coefficient_mu 0.819
_exptl_absorpt_correction_T_max 0.782
_exptl_absorpt_correction_T_min 0.664
_exptl_absorpt_correction_type multi-scan
_exptl_absorpt_process_details '(SADABS; Bruker, 1998)'
_exptl_crystal_colour colourless
_exptl_crystal_density_diffrn 1.669
_exptl_crystal_density_meas 1.65
_exptl_crystal_density_method 'flotation in a mixture of xylene and bromoform'
_exptl_crystal_description prismatic
_exptl_crystal_F_000 426
_exptl_crystal_size_max 0.5
_exptl_crystal_size_mid 0.4
_exptl_crystal_size_min 0.3
_refine_diff_density_max 0.454
_refine_diff_density_min -0.422
_refine_ls_abs_structure_details 'Flack (1983), 1915 Friedel pairs'
_refine_ls_abs_structure_Flack 0.00(3)
_refine_ls_extinction_coef 0.008(2)
_refine_ls_extinction_expression Fc^*^=kFc[1+0.001xFc^2^\l^3^/sin(2\q)]^-1/4^
_refine_ls_extinction_method SHELXL97
_refine_ls_goodness_of_fit_ref 1.021
_refine_ls_hydrogen_treatment refall
_refine_ls_matrix_type full
_refine_ls_number_parameters 177
_refine_ls_number_reflns 4363
_refine_ls_number_restraints 1
_refine_ls_restrained_S_all 1.021
_refine_ls_R_factor_all 0.0266
_refine_ls_R_factor_gt 0.0258
_refine_ls_shift/su_max <0.001
_refine_ls_shift/su_mean <0.001
_refine_ls_structure_factor_coef Fsqd
_refine_ls_weighting_details 'calc w = 1/[\s^2^(Fo^2^)+(0.041P)^2^+0.1873P] where P = (Fo^2^+2Fc^2^)/3'
_refine_ls_weighting_scheme calc
_refine_ls_wR_factor_gt 0.0683
_refine_ls_wR_factor_ref 0.0689
_reflns_number_gt 4258
_reflns_number_total 4363
_reflns_threshold_expression I>2\s(I)
_cod_data_source_file ci6197.cif
_cod_data_source_block I
_cod_database_code 2201882
_cod_database_fobs_code 2201882

loop_
_symmetry_equiv_pos_as_xyz
'x, y, z'
'-y, x-y, z+1/3'
'-x+y, -x, z+2/3'

loop_
_atom_site_label
_atom_site_fract_x
_atom_site_fract_y
_atom_site_fract_z
_atom_site_U_iso_or_equiv
_atom_site_adp_type
_atom_site_calc_flag
_atom_site_refinement_flags
_atom_site_occupancy
_atom_site_disorder_assembly
_atom_site_disorder_group
_atom_site_type_symbol
Cl1 0.15562(4) 0.58351(4) 0.80263(4) 0.03181(8) Uani d . 1 . . Cl
Cl2 -0.14731(4) 0.56751(4) 0.79662(4) 0.03248(8) Uani d . 1 . . Cl
Cl3 -0.02231(6) 0.50100(4) 0.56123(3) 0.03624(10) Uani d . 1 . . Cl
N1 0.21536(11) 0.16603(11) 0.62088(9) 0.01506(14) Uani d . 1 . . N
O1 0.11683(13) 0.33330(12) 0.34074(9) 0.02341(17) Uani d . 1 . . O
O2 0.13140(13) 0.11106(11) 0.36345(9) 0.02372(17) Uani d . 1 . . O
O3 0.19102(12) 0.89718(10) 0.75413(9) 0.02275(17) Uani d . 1 . . O
O4 0.06676(13) 0.83180(11) 0.55830(9) 0.02325(17) Uani d . 1 . . O
C1 0.14132(13) 0.23136(12) 0.40733(10) 0.01616(16) Uani d . 1 . . C
C2 0.19069(13) 0.28623(12) 0.54964(10) 0.01583(16) Uani d . 1 . . C
C3 0.35348(17) 0.43601(14) 0.55455(13) 0.0242(2) Uani d . 1 . . C
C4 0.46725(15) 0.37208(17) 0.53572(13) 0.0265(2) Uani d . 1 . . C
C5 0.38786(15) 0.21247(15) 0.60752(15) 0.0244(2) Uani d . 1 . . C
C6 0.10354(13) 0.80177(12) 0.66771(11) 0.01622(16) Uani d . 1 . . C
C7 0.02752(13) 0.62085(12) 0.70449(11) 0.01681(17) Uani d . 1 . . C
H1O 0.111(3) 0.314(3) 0.254(3) 0.046(7) Uiso d . 1 . . H
H1N 0.158(3) 0.080(3) 0.595(2) 0.029(5) Uiso d . 1 . . H
H2N 0.192(2) 0.167(2) 0.704(2) 0.019(4) Uiso d . 1 . . H
H2 0.112(3) 0.298(3) 0.588(2) 0.034(6) Uiso d . 1 . . H
H3A 0.364(3) 0.508(3) 0.485(3) 0.037(6) Uiso d . 1 . . H
H3B 0.358(3) 0.480(3) 0.638(3) 0.039(6) Uiso d . 1 . . H
H4A 0.483(3) 0.356(3) 0.444(3) 0.042(7) Uiso d . 1 . . H
H4B 0.565(3) 0.437(3) 0.572(2) 0.036(6) Uiso d . 1 . . H
H5A 0.394(3) 0.130(3) 0.559(2) 0.034(6) Uiso d . 1 . . H
H5B 0.433(3) 0.220(3) 0.703(3) 0.042(6) Uiso d . 1 . . H

loop_
_atom_site_aniso_label
_atom_site_aniso_U_11
_atom_site_aniso_U_22
_atom_site_aniso_U_33
_atom_site_aniso_U_12
_atom_site_aniso_U_13
_atom_site_aniso_U_23
Cl1 0.02881(15) 0.02128(13) 0.0471(2) 0.01383(12) -0.01275(13) 0.00373(12)
Cl2 0.02354(13) 0.02782(15) 0.04450(19) 0.01165(11) 0.01497(12) 0.01044(12)
Cl3 0.0649(3) 0.02013(13) 0.02403(13) 0.02154(15) -0.00642(14) -0.00640(10)
N1 0.0163(4) 0.0132(3) 0.0158(3) 0.0074(3) 0.0017(3) 0.0012(3)
O1 0.0358(5) 0.0252(4) 0.0156(3) 0.0201(4) -0.0036(3) -0.0010(3)
O2 0.0339(5) 0.0168(3) 0.0197(4) 0.0121(3) -0.0028(3) -0.0036(3)
O3 0.0321(4) 0.0146(3) 0.0155(3) 0.0071(3) -0.0023(3) 0.0006(3)
O4 0.0321(5) 0.0187(4) 0.0184(3) 0.0122(3) -0.0054(3) 0.0009(3)
C1 0.0166(4) 0.0146(4) 0.0154(4) 0.0064(3) 0.0003(3) 0.0004(3)
C2 0.0202(4) 0.0148(4) 0.0143(4) 0.0102(3) 0.0007(3) 0.0001(3)
C3 0.0288(6) 0.0126(4) 0.0243(5) 0.0052(4) -0.0067(4) -0.0008(4)
C4 0.0167(4) 0.0259(6) 0.0269(6) 0.0032(4) 0.0016(4) 0.0031(4)
C5 0.0176(5) 0.0214(5) 0.0357(6) 0.0109(4) 0.0022(4) 0.0016(4)
C6 0.0185(4) 0.0136(4) 0.0166(4) 0.0081(3) 0.0014(3) 0.0012(3)
C7 0.0172(4) 0.0141(4) 0.0188(4) 0.0076(3) 0.0000(3) 0.0010(3)

loop_
_atom_type_symbol
_atom_type_description
_atom_type_scat_dispersion_real
_atom_type_scat_dispersion_imag
_atom_type_scat_source
C C 0.0033 0.0016 'International Tables Vol C Tables 4.2.6.8 and 6.1.1.4'
H H 0.0000 0.0000 'International Tables Vol C Tables 4.2.6.8 and 6.1.1.4'
N N 0.0061 0.0033 'International Tables Vol C Tables 4.2.6.8 and 6.1.1.4'
O O 0.0106 0.0060 'International Tables Vol C Tables 4.2.6.8 and 6.1.1.4'
Cl Cl 0.1484 0.1585 'International Tables Vol C Tables 4.2.6.8 and 6.1.1.4'

loop_
_geom_angle_atom_site_label_1
_geom_angle_atom_site_label_2
_geom_angle_atom_site_label_3
_geom_angle
_geom_angle_publ_flag
C2 N1 C5 108.27(9) ?
C2 N1 H1N 111.9(17) ?
C5 N1 H1N 112.0(17) ?
C2 N1 H2N 107.6(14) ?
C5 N1 H2N 110.2(14) ?
H1N N1 H2N 107(2) ?
C1 O1 H1O 111.1(18) ?
O2 C1 O1 126.00(10) yes
O2 C1 C2 122.85(10) yes
O1 C1 C2 111.12(9) yes
N1 C2 C1 108.92(8) ?
N1 C2 C3 103.68(9) ?
C1 C2 C3 111.15(9) ?
N1 C2 H2 111.7(15) ?
C1 C2 H2 107.6(15) ?
C3 C2 H2 113.8(16) ?
C2 C3 C4 102.98(9) ?
C2 C3 H3A 110.8(16) ?
C4 C3 H3A 112.2(15) ?
C2 C3 H3B 104.8(16) ?
C4 C3 H3B 115.0(17) ?
H3A C3 H3B 111(2) ?
C5 C4 C3 104.72(10) ?
C5 C4 H4A 109.4(16) ?
C3 C4 H4A 112.8(17) ?
C5 C4 H4B 109.5(16) ?
C3 C4 H4B 113.1(16) ?
H4A C4 H4B 107(2) ?
N1 C5 C4 105.54(10) ?
N1 C5 H5A 108.5(15) ?
C4 C5 H5A 113.3(14) ?
N1 C5 H5B 107.5(16) ?
C4 C5 H5B 112.4(16) ?
H5A C5 H5B 109(2) ?
O4 C6 O3 128.01(11) ?
O4 C6 C7 116.33(10) ?
O3 C6 C7 115.64(9) ?
C6 C7 Cl3 111.54(7) ?
C6 C7 Cl1 112.11(7) ?
Cl3 C7 Cl1 108.09(6) ?
C6 C7 Cl2 107.21(7) ?
Cl3 C7 Cl2 109.14(6) ?
Cl1 C7 Cl2 108.68(6) ?

loop_
_geom_bond_atom_site_label_1
_geom_bond_atom_site_label_2
_geom_bond_site_symmetry_2
_geom_bond_distance
_geom_bond_publ_flag
Cl1 C7 . 1.7689(12) yes
Cl2 C7 . 1.7764(12) yes
Cl3 C7 . 1.7674(11) yes
N1 C2 . 1.4938(14) ?
N1 C5 . 1.5139(16) ?
N1 H1N . 0.79(2) ?
N1 H2N . 0.87(2) ?
O1 C1 . 1.3171(14) yes
O1 H1O . 0.89(3) ?
O2 C1 . 1.2118(14) yes
O3 C6 . 1.2491(14) yes
O4 C6 . 1.2402(14) yes
C1 C2 . 1.5238(15) ?
C2 C3 . 1.5292(17) ?
C2 H2 . 0.92(2) ?
C3 C4 . 1.532(2) ?
C3 H3A . 0.96(3) ?
C3 H3B . 0.94(3) ?
C4 C5 . 1.5305(19) ?
C4 H4A . 0.97(3) ?
C4 H4B . 0.92(3) ?
C5 H5A . 0.96(3) ?
C5 H5B . 1.05(3) ?
C6 C7 . 1.5790(15) ?

loop_
_geom_hbond_atom_site_label_D
_geom_hbond_atom_site_label_H
_geom_hbond_atom_site_label_A
_geom_hbond_site_symmetry_A
_geom_hbond_distance_DH
_geom_hbond_distance_HA
_geom_hbond_distance_DA
_geom_hbond_angle_DHA
N1 H1N O4 1_545 0.79(2) 2.15(2) 2.8987(14) 159(2)
O1 H1O O3 2_664 0.89(3) 1.69(3) 2.5775(13) 175(3)
N1 H2N O4 2_665 0.87(2) 2.06(2) 2.9043(14) 164(2)

loop_
_geom_torsion_atom_site_label_1
_geom_torsion_atom_site_label_2
_geom_torsion_atom_site_label_3
_geom_torsion_atom_site_label_4
_geom_torsion
_geom_torsion_publ_flag
C5 N1 C2 C1 91.81(11) yes
C5 N1 C2 C3 -26.62(11) yes
O2 C1 C2 N1 -2.43(15) yes
O1 C1 C2 N1 179.46(9) yes
O2 C1 C2 C3 111.19(13) yes
O1 C1 C2 C3 -66.92(13) yes
N1 C2 C3 C4 37.96(11) yes
C1 C2 C3 C4 -78.91(11) yes
C2 C3 C4 C5 -35.30(13) yes
C2 N1 C5 C4 4.64(13) yes
C3 C4 C5 N1 19.21(13) yes
O4 C6 C7 Cl3 25.75(13) ?
O3 C6 C7 Cl3 -155.70(9) ?
O4 C6 C7 Cl1 147.12(9) ?
O3 C6 C7 Cl1 -34.32(13) ?
O4 C6 C7 Cl2 -93.68(11) ?
O3 C6 C7 Cl2 84.87(11) ?

loop_
_cod_related_entry_id
_cod_related_entry_database
_cod_related_entry_code
1 ChemSpider 21175061
